data_4024943
loop_
_publ_author_name
'Chan Woo Huh'
'Gagandeep K. Somal'
'Christopher E. Katz'
'Huaxing Pei'
'Yibin Zeng'
'Justin T. Douglas'
'Jeffrey Aub\'e'

_publ_contact_author
; 
   Professor Jeffrey Aub\'e 
   Department of Medicinal Chemistry -- University of Kansas 
   Malott Hall 
   1251 Wescoe Hall Dr, Rm 4070 
   Lawrence, KS  66045-7582  USA 
;
_publ_contact_author_email jaube@ku.edu
_publ_contact_author_fax 1(785)8645326
_publ_contact_author_phone 1(785)8644496
_publ_section_title
;
One-Pot Synthesis of Lactams Using Domino Reactions: Combination of Schmidt
Reaction with Sakurai and Aldol Reactions
;
_journal_name_full 'Journal of Organic Chemistry'
_journal_page_first 7618
_journal_page_last 7626
_journal_paper_doi 10.1021/jo901843w
_journal_volume 74
_journal_year 2009
_chemical_formula_sum 'C14 H23 N O2'
_chemical_formula_weight 237.33
_chemical_name_systematic
;

 ?

;
_space_group_IT_number 61
_symmetry_cell_setting orthorhombic
_symmetry_space_group_name_Hall '-P 2ac 2ab'
_symmetry_space_group_name_H-M 'P b c a'
_atom_sites_solution_hydrogens geom
_atom_sites_solution_primary direct
_atom_sites_solution_secondary difmap
_audit_creation_method SHELXL-97
_cell_angle_alpha 90.00
_cell_angle_beta 90.00
_cell_angle_gamma 90.00
_cell_formula_units_Z 8
_cell_length_a 9.5311(5)
_cell_length_b 15.1592(9)
_cell_length_c 18.9260(11)
_cell_measurement_reflns_used 9721
_cell_measurement_temperature 100(2)
_cell_measurement_theta_max 30.34
_cell_measurement_theta_min 2.69
_cell_volume 2734.5(3)
_computing_cell_refinement 'Bruker SAINT'
_computing_data_collection 'Bruker SMART'
_computing_data_reduction 'Bruker SAINT'
_computing_molecular_graphics 'Bruker SHELXTL'
_computing_publication_material 'Bruker SHELXTL'
_computing_structure_refinement 'Bruker SHELXTL'
_computing_structure_solution 'Bruker SHELXTL'
_diffrn_ambient_temperature 100(2)
_diffrn_measured_fraction_theta_full 0.996
_diffrn_measured_fraction_theta_max 0.996
_diffrn_measurement_device_type 'Bruker SMART APEX CCD area detector'
_diffrn_measurement_method 'phi and omega scans'
_diffrn_radiation_monochromator graphite
_diffrn_radiation_source 'fine-focus sealed tube'
_diffrn_radiation_type MoK\a
_diffrn_radiation_wavelength 0.71073
_diffrn_reflns_av_R_equivalents 0.0493
_diffrn_reflns_av_sigmaI/netI 0.0344
_diffrn_reflns_limit_h_max 13
_diffrn_reflns_limit_h_min -13
_diffrn_reflns_limit_k_max 21
_diffrn_reflns_limit_k_min -21
_diffrn_reflns_limit_l_max 27
_diffrn_reflns_limit_l_min -27
_diffrn_reflns_number 30778
_diffrn_reflns_theta_full 30.49
_diffrn_reflns_theta_max 30.49
_diffrn_reflns_theta_min 2.69
_diffrn_standards_decay_% 0.00
_exptl_absorpt_coefficient_mu 0.076
_exptl_absorpt_correction_T_max 1.000
_exptl_absorpt_correction_T_min 0.920
_exptl_absorpt_correction_type multi-scan
_exptl_crystal_colour Colorless
_exptl_crystal_density_diffrn 1.153
_exptl_crystal_density_method 'not measured'
_exptl_crystal_description 'Rectangular parallelepiped'
_exptl_crystal_F_000 1040
_exptl_crystal_size_max 0.36
_exptl_crystal_size_mid 0.30
_exptl_crystal_size_min 0.18
_refine_diff_density_max 0.526
_refine_diff_density_min -0.204
_refine_diff_density_rms 0.062
_refine_ls_extinction_method none
_refine_ls_goodness_of_fit_ref 1.097
_refine_ls_hydrogen_treatment mixed
_refine_ls_matrix_type full
_refine_ls_number_parameters 246
_refine_ls_number_reflns 4159
_refine_ls_number_restraints 0
_refine_ls_restrained_S_all 1.097
_refine_ls_R_factor_all 0.0581
_refine_ls_R_factor_gt 0.0509
_refine_ls_shift/su_max 0.000
_refine_ls_shift/su_mean 0.000
_refine_ls_structure_factor_coef Fsqd
_refine_ls_weighting_details 'calc w=1/[\s^2^(Fo^2^)+(0.0781P)^2^+0.2044P] where P=(Fo^2^+2Fc^2^)/3'
_refine_ls_weighting_scheme calc
_refine_ls_wR_factor_gt 0.1235
_refine_ls_wR_factor_ref 0.1284
_reflns_number_gt 3666
_reflns_number_total 4159
_reflns_threshold_expression >2sigma(I)
_cod_data_source_file jo901843w_si_002_4.cif
_cod_data_source_block Cmpd_26a_(k16g)
_cod_depositor_comments
;
The following automatic conversions were performed:
'_symmetry_cell_setting' value 'Orthorhombic' changed to 'orthorhombic'
according to '/home/saulius/struct/CIF-dictionaries/cif_core.dic'
dictionary named 'cif_core.dic' version 2.4.1 from 2010-06-29.

Automatic conversion script
Id: cif_fix_enum 1527 2010-12-29 10:47:43Z saulius 
;
_cod_original_sg_symbol_H-M Pbca
_cod_database_code 4024943

loop_
_symmetry_equiv_pos_as_xyz
'x, y, z'
'-x+1/2, -y, z+1/2'
'-x, y+1/2, -z+1/2'
'x+1/2, -y+1/2, -z'
'-x, -y, -z'
'x-1/2, y, -z-1/2'
'x, -y-1/2, z-1/2'
'-x-1/2, y-1/2, z'

loop_
_atom_site_label
_atom_site_type_symbol
_atom_site_fract_x
_atom_site_fract_y
_atom_site_fract_z
_atom_site_U_iso_or_equiv
_atom_site_adp_type
_atom_site_occupancy
_atom_site_symmetry_multiplicity
_atom_site_calc_flag
_atom_site_refinement_flags
_atom_site_disorder_assembly
_atom_site_disorder_group
O1 O 0.27030(8) 0.42293(4) 0.38528(4) 0.02163(18) Uani 1 1 d . . .
O2 O 0.22764(8) 0.09376(5) 0.42553(4) 0.01806(17) Uani 1 1 d . . .
H2O H 0.2272(16) 0.0394(11) 0.4090(8) 0.035(4) Uiso 1 1 d . . .
N N 0.31196(8) 0.28231(5) 0.41696(4) 0.01394(17) Uani 1 1 d . . .
C1 C 0.31924(10) 0.36970(6) 0.42889(5) 0.01548(19) Uani 1 1 d . . .
C2 C 0.38591(10) 0.40146(6) 0.49645(5) 0.0180(2) Uani 1 1 d . . .
H2A H 0.4858(15) 0.3844(9) 0.4969(7) 0.023(3) Uiso 1 1 d . . .
H2B H 0.3798(14) 0.4658(9) 0.4944(6) 0.024(3) Uiso 1 1 d . . .
C3 C 0.31574(11) 0.36664(7) 0.56355(5) 0.0196(2) Uani 1 1 d . . .
H3A H 0.3398(16) 0.4063(9) 0.6024(8) 0.034(4) Uiso 1 1 d . . .
H3B H 0.2118(14) 0.3684(9) 0.5580(8) 0.025(3) Uiso 1 1 d . . .
C4 C 0.36432(11) 0.27462(7) 0.58458(5) 0.0187(2) Uani 1 1 d . . .
H4A H 0.4678(14) 0.2743(9) 0.5897(7) 0.024(3) Uiso 1 1 d . . .
H4B H 0.3272(14) 0.2586(9) 0.6333(8) 0.027(3) Uiso 1 1 d . . .
C5 C 0.32524(10) 0.19894(6) 0.53481(5) 0.01437(18) Uani 1 1 d . . .
H5 H 0.2218(13) 0.1933(8) 0.5331(7) 0.017(3) Uiso 1 1 d . . .
C6 C 0.38110(9) 0.21160(6) 0.45943(5) 0.01299(18) Uani 1 1 d . . .
H6 H 0.4814(13) 0.2245(8) 0.4629(7) 0.018(3) Uiso 1 1 d . . .
C7 C 0.36134(10) 0.13072(6) 0.41103(5) 0.01417(18) Uani 1 1 d . . .
H7 H 0.4379(13) 0.0880(8) 0.4196(6) 0.016(3) Uiso 1 1 d . . .
C8 C 0.36571(10) 0.16973(6) 0.33591(5) 0.01525(19) Uani 1 1 d . . .
C9 C 0.27153(10) 0.25034(6) 0.34610(5) 0.01511(19) Uani 1 1 d . . .
H9A H 0.1701(13) 0.2348(9) 0.3449(7) 0.019(3) Uiso 1 1 d . . .
H9B H 0.2865(14) 0.2977(9) 0.3117(8) 0.022(3) Uiso 1 1 d . . .
C10 C 0.38548(12) 0.11239(6) 0.56577(5) 0.0191(2) Uani 1 1 d . . .
H10A H 0.4873(16) 0.1163(9) 0.5676(8) 0.031(4) Uiso 1 1 d . . .
H10B H 0.3619(14) 0.0633(9) 0.5342(8) 0.026(3) Uiso 1 1 d . . .
C11 C 0.33146(13) 0.09140(7) 0.63839(6) 0.0249(2) Uani 1 1 d . . .
H11 H 0.2336(15) 0.0837(9) 0.6421(8) 0.027(4) Uiso 1 1 d . . .
C12 C 0.41143(17) 0.08286(8) 0.69537(6) 0.0331(3) Uani 1 1 d . . .
H12A H 0.3711(16) 0.0678(10) 0.7428(10) 0.044(4) Uiso 1 1 d . . .
H12B H 0.516(2) 0.0909(11) 0.6905(11) 0.054(5) Uiso 1 1 d . . .
C13 C 0.51477(11) 0.19862(8) 0.31678(6) 0.0242(2) Uani 1 1 d . . .
H13A H 0.5177(17) 0.2233(11) 0.2670(9) 0.042(4) Uiso 1 1 d . . .
H13B H 0.5529(15) 0.2456(9) 0.3495(8) 0.031(4) Uiso 1 1 d . . .
H13C H 0.5790(15) 0.1478(10) 0.3191(7) 0.032(4) Uiso 1 1 d . . .
C14 C 0.31059(12) 0.10604(7) 0.28020(5) 0.0218(2) Uani 1 1 d . . .
H14A H 0.2113(16) 0.0869(9) 0.2892(8) 0.027(4) Uiso 1 1 d . . .
H14B H 0.3124(15) 0.1321(11) 0.2343(8) 0.036(4) Uiso 1 1 d . . .
H14C H 0.3687(16) 0.0529(11) 0.2770(8) 0.040(4) Uiso 1 1 d . . .

loop_
_atom_site_aniso_label
_atom_site_aniso_U_11
_atom_site_aniso_U_22
_atom_site_aniso_U_33
_atom_site_aniso_U_23
_atom_site_aniso_U_13
_atom_site_aniso_U_12
O1 0.0304(4) 0.0116(3) 0.0229(4) 0.0015(3) -0.0036(3) 0.0030(3)
O2 0.0215(4) 0.0114(3) 0.0213(4) -0.0015(2) 0.0019(3) -0.0047(3)
N 0.0158(4) 0.0096(4) 0.0165(4) 0.0006(3) -0.0014(3) 0.0003(3)
C1 0.0154(4) 0.0106(4) 0.0204(4) 0.0000(3) 0.0018(3) -0.0007(3)
C2 0.0188(5) 0.0117(4) 0.0234(5) -0.0011(3) -0.0035(3) -0.0025(3)
C3 0.0261(5) 0.0132(4) 0.0193(5) -0.0030(3) -0.0016(4) 0.0011(4)
C4 0.0243(5) 0.0140(4) 0.0179(4) -0.0013(3) -0.0030(4) 0.0005(4)
C5 0.0164(4) 0.0115(4) 0.0152(4) 0.0001(3) -0.0007(3) 0.0009(3)
C6 0.0128(4) 0.0100(4) 0.0162(4) 0.0008(3) -0.0008(3) 0.0012(3)
C7 0.0158(4) 0.0102(4) 0.0165(4) 0.0000(3) 0.0002(3) 0.0016(3)
C8 0.0174(4) 0.0128(4) 0.0155(4) 0.0003(3) 0.0009(3) 0.0030(3)
C9 0.0178(4) 0.0120(4) 0.0156(4) -0.0001(3) -0.0013(3) 0.0020(3)
C10 0.0261(5) 0.0139(4) 0.0174(4) 0.0018(3) 0.0003(4) 0.0035(4)
C11 0.0358(6) 0.0159(5) 0.0229(5) 0.0041(4) 0.0061(4) 0.0021(4)
C12 0.0590(9) 0.0197(5) 0.0207(5) 0.0039(4) 0.0012(5) 0.0066(5)
C13 0.0188(5) 0.0315(6) 0.0222(5) 0.0033(4) 0.0054(4) 0.0026(4)
C14 0.0319(6) 0.0166(5) 0.0168(5) -0.0022(4) -0.0037(4) 0.0063(4)

loop_
_atom_type_symbol
_atom_type_description
_atom_type_scat_dispersion_real
_atom_type_scat_dispersion_imag
_atom_type_scat_source
C C 0.0033 0.0016 'International Tables Vol C Tables 4.2.6.8 and 6.1.1.4'
H H 0.0000 0.0000 'International Tables Vol C Tables 4.2.6.8 and 6.1.1.4'
N N 0.0061 0.0033 'International Tables Vol C Tables 4.2.6.8 and 6.1.1.4'
O O 0.0106 0.0060 'International Tables Vol C Tables 4.2.6.8 and 6.1.1.4'

loop_
_geom_angle_atom_site_label_1
_geom_angle_atom_site_label_2
_geom_angle_atom_site_label_3
_geom_angle
_geom_angle_site_symmetry_1
_geom_angle_site_symmetry_3
_geom_angle_publ_flag
C7 O2 H2O 107.7(10) . . ?
C1 N C9 119.27(8) . . ?
C1 N C6 126.41(8) . . ?
C9 N C6 111.62(7) . . ?
O1 C1 N 120.49(9) . . ?
O1 C1 C2 120.90(9) . . ?
N C1 C2 118.60(8) . . ?
C1 C2 C3 114.20(8) . . ?
C1 C2 H2A 109.3(8) . . ?
C3 C2 H2A 108.9(8) . . ?
C1 C2 H2B 105.1(7) . . ?
C3 C2 H2B 110.6(7) . . ?
H2A C2 H2B 108.6(11) . . ?
C4 C3 C2 113.60(9) . . ?
C4 C3 H3A 107.2(8) . . ?
C2 C3 H3A 108.0(9) . . ?
C4 C3 H3B 110.7(8) . . ?
C2 C3 H3B 109.8(8) . . ?
H3A C3 H3B 107.2(12) . . ?
C3 C4 C5 116.86(8) . . ?
C3 C4 H4A 109.4(8) . . ?
C5 C4 H4A 107.4(8) . . ?
C3 C4 H4B 110.4(8) . . ?
C5 C4 H4B 107.2(8) . . ?
H4A C4 H4B 104.8(11) . . ?
C4 C5 C6 113.20(8) . . ?
C4 C5 C10 108.19(8) . . ?
C6 C5 C10 109.23(7) . . ?
C4 C5 H5 109.1(7) . . ?
C6 C5 H5 109.0(7) . . ?
C10 C5 H5 108.0(7) . . ?
N C6 C5 115.92(7) . . ?
N C6 C7 101.37(7) . . ?
C5 C6 C7 114.23(7) . . ?
N C6 H6 108.9(7) . . ?
C5 C6 H6 107.5(7) . . ?
C7 C6 H6 108.5(7) . . ?
O2 C7 C8 110.75(8) . . ?
O2 C7 C6 107.98(7) . . ?
C8 C7 C6 103.87(7) . . ?
O2 C7 H7 111.9(7) . . ?
C8 C7 H7 112.5(7) . . ?
C6 C7 H7 109.4(7) . . ?
C14 C8 C9 113.06(8) . . ?
C14 C8 C13 109.75(8) . . ?
C9 C8 C13 110.27(8) . . ?
C14 C8 C7 112.72(8) . . ?
C9 C8 C7 100.05(7) . . ?
C13 C8 C7 110.69(8) . . ?
N C9 C8 102.93(7) . . ?
N C9 H9A 110.6(7) . . ?
C8 C9 H9A 112.2(8) . . ?
N C9 H9B 108.9(8) . . ?
C8 C9 H9B 114.6(8) . . ?
H9A C9 H9B 107.5(11) . . ?
C11 C10 C5 113.51(8) . . ?
C11 C10 H10A 108.8(9) . . ?
C5 C10 H10A 109.4(8) . . ?
C11 C10 H10B 108.5(8) . . ?
C5 C10 H10B 109.2(8) . . ?
H10A C10 H10B 107.3(11) . . ?
C12 C11 C10 124.58(12) . . ?
C12 C11 H11 119.7(9) . . ?
C10 C11 H11 115.7(9) . . ?
C11 C12 H12A 122.0(9) . . ?
C11 C12 H12B 118.8(11) . . ?
H12A C12 H12B 119.3(15) . . ?
C8 C13 H13A 110.5(9) . . ?
C8 C13 H13B 113.0(8) . . ?
H13A C13 H13B 107.4(12) . . ?
C8 C13 H13C 110.0(8) . . ?
H13A C13 H13C 108.2(12) . . ?
H13B C13 H13C 107.4(12) . . ?
C8 C14 H14A 113.0(8) . . ?
C8 C14 H14B 111.2(9) . . ?
H14A C14 H14B 106.9(12) . . ?
C8 C14 H14C 111.7(9) . . ?
H14A C14 H14C 107.8(12) . . ?
H14B C14 H14C 105.9(13) . . ?

loop_
_geom_bond_atom_site_label_1
_geom_bond_atom_site_label_2
_geom_bond_distance
_geom_bond_site_symmetry_2
_geom_bond_publ_flag
O1 C1 1.2449(12) . ?
O2 C7 1.4188(12) . ?
O2 H2O 0.882(16) . ?
N C1 1.3457(12) . ?
N C9 1.4771(12) . ?
N C6 1.4931(11) . ?
C1 C2 1.5067(13) . ?
C2 C3 1.5292(14) . ?
C2 H2A 0.986(14) . ?
C2 H2B 0.977(14) . ?
C3 C4 1.5227(14) . ?
C3 H3A 0.977(15) . ?
C3 H3B 0.996(14) . ?
C4 C5 1.5304(13) . ?
C4 H4A 0.991(13) . ?
C4 H4B 1.018(15) . ?
C5 C6 1.5347(13) . ?
C5 C10 1.5474(13) . ?
C5 H5 0.990(13) . ?
C6 C7 1.5421(12) . ?
C6 H6 0.978(13) . ?
C7 C8 1.5405(13) . ?
C7 H7 0.989(12) . ?
C8 C14 1.5231(14) . ?
C8 C9 1.5284(13) . ?
C8 C13 1.5301(14) . ?
C9 H9A 0.995(12) . ?
C9 H9B 0.980(14) . ?
C10 C11 1.5018(14) . ?
C10 H10A 0.973(15) . ?
C10 H10B 0.981(14) . ?
C11 C12 1.3269(18) . ?
C11 H11 0.943(14) . ?
C12 H12A 1.003(17) . ?
C12 H12B 1.013(19) . ?
C13 H13A 1.013(17) . ?
C13 H13B 1.011(15) . ?
C13 H13C 0.984(15) . ?
C14 H14A 1.005(15) . ?
C14 H14B 0.955(16) . ?
C14 H14C 0.979(16) . ?

loop_
_geom_hbond_atom_site_label_D
_geom_hbond_atom_site_label_H
_geom_hbond_atom_site_label_A
_geom_hbond_distance_DH
_geom_hbond_distance_HA
_geom_hbond_distance_DA
_geom_hbond_angle_DHA
_geom_hbond_site_symmetry_A
O2 H2O O1 0.882(16) 1.822(17) 2.6995(10) 173.5(15) 8_655

loop_
_geom_torsion_atom_site_label_1
_geom_torsion_atom_site_label_2
_geom_torsion_atom_site_label_3
_geom_torsion_atom_site_label_4
_geom_torsion
_geom_torsion_site_symmetry_1
_geom_torsion_site_symmetry_2
_geom_torsion_site_symmetry_3
_geom_torsion_site_symmetry_4
_geom_torsion_publ_flag
C9 N C1 O1 12.07(14) . . . . ?
C6 N C1 O1 171.80(9) . . . . ?
C9 N C1 C2 -168.77(8) . . . . ?
C6 N C1 C2 -9.03(14) . . . . ?
O1 C1 C2 C3 120.73(10) . . . . ?
N C1 C2 C3 -58.43(12) . . . . ?
C1 C2 C3 C4 82.66(11) . . . . ?
C2 C3 C4 C5 -66.44(12) . . . . ?
C3 C4 C5 C6 58.36(12) . . . . ?
C3 C4 C5 C10 179.57(9) . . . . ?
C1 N C6 C5 67.72(12) . . . . ?
C9 N C6 C5 -131.25(8) . . . . ?
C1 N C6 C7 -168.02(9) . . . . ?
C9 N C6 C7 -6.99(9) . . . . ?
C4 C5 C6 N -70.82(10) . . . . ?
C10 C5 C6 N 168.56(8) . . . . ?
C4 C5 C6 C7 171.86(8) . . . . ?
C10 C5 C6 C7 51.24(10) . . . . ?
N C6 C7 O2 -85.71(8) . . . . ?
C5 C6 C7 O2 39.69(10) . . . . ?
N C6 C7 C8 31.93(8) . . . . ?
C5 C6 C7 C8 157.33(7) . . . . ?
O2 C7 C8 C14 -49.25(10) . . . . ?
C6 C7 C8 C14 -164.95(8) . . . . ?
O2 C7 C8 C9 71.11(9) . . . . ?
C6 C7 C8 C9 -44.59(9) . . . . ?
O2 C7 C8 C13 -172.59(8) . . . . ?
C6 C7 C8 C13 71.70(9) . . . . ?
C1 N C9 C8 141.85(8) . . . . ?
C6 N C9 C8 -20.70(9) . . . . ?
C14 C8 C9 N 159.29(8) . . . . ?
C13 C8 C9 N -77.44(9) . . . . ?
C7 C8 C9 N 39.17(9) . . . . ?
C4 C5 C10 C11 59.23(11) . . . . ?
C6 C5 C10 C11 -177.14(9) . . . . ?
C5 C10 C11 C12 -119.98(12) . . . . ?
